data_7203165
loop_
_publ_author_name
'Bia\/lo\'nska, Agata'
'Ciunik, Zbigniew'

_publ_section_title
;
 When in the presence of the strong hydrogen bonds, the weak hydrogen
 bonds gain an importance
;
_journal_issue 1
_journal_name_full CrystEngComm
_journal_page_first 66
_journal_paper_doi 10.1039/b515365d
_journal_volume 8
_journal_year 2006
_chemical_absolute_configuration rm
_chemical_formula_moiety 'C23 H27 N2 O4, C11 H11 N2 O4, 3(H2 O)'
_chemical_formula_sum 'C34 H44 N4 O11'
_chemical_formula_weight 684.73
_chemical_name_systematic
;
brucinium N-benzoyl-D-asparaginate trihydrate
;
_space_group_IT_number 19
_symmetry_cell_setting orthorhombic
_symmetry_space_group_name_Hall 'P 2ac 2ab'
_symmetry_space_group_name_H-M 'P 21 21 21'
_atom_sites_solution_hydrogens geom
_atom_sites_solution_primary direct
_atom_sites_solution_secondary difmap
_audit_creation_method SHELXL-97
_cell_angle_alpha 90.00
_cell_angle_beta 90.00
_cell_angle_gamma 90.00
_cell_formula_units_Z 4
_cell_length_a 7.8711(8)
_cell_length_b 12.4649(12)
_cell_length_c 33.044(3)
_cell_measurement_reflns_used 1926
_cell_measurement_temperature 100(2)
_cell_measurement_theta_max 28.30
_cell_measurement_theta_min 3.06
_cell_volume 3242.0(5)
_computing_cell_refinement 'CrysAlis RED (Oxford Diffraction, Poland Sp. z o.o)'
_computing_data_collection 'CrysAlis CCD (Oxford Diffraction, Poland Sp. z o.o)'
_computing_data_reduction 'CrysAlis RED (Oxford Diffraction, Poland Sp. z o.o)'
_computing_molecular_graphics 'SHELXTL-NT V5.1, Bruker AXS 1999'
_computing_publication_material 'SHELXL-97 (Sheldrick, 1997)'
_computing_structure_refinement 'SHELXL-97 (Sheldrick, 1997)'
_computing_structure_solution 'SHELXS-97 (Sheldrick, 1990)'
_diffrn_ambient_temperature 100(2)
_diffrn_measured_fraction_theta_full 0.985
_diffrn_measured_fraction_theta_max 0.985
_diffrn_measurement_device_type 'Kuma KM4CCD'
_diffrn_measurement_method '\w scan'
_diffrn_radiation_monochromator graphite
_diffrn_radiation_source 'fine-focus sealed tube'
_diffrn_radiation_type MoK\a
_diffrn_radiation_wavelength 0.71073
_diffrn_reflns_av_R_equivalents 0.1278
_diffrn_reflns_av_sigmaI/netI 0.1341
_diffrn_reflns_limit_h_max 10
_diffrn_reflns_limit_h_min -10
_diffrn_reflns_limit_k_max 10
_diffrn_reflns_limit_k_min -16
_diffrn_reflns_limit_l_max 43
_diffrn_reflns_limit_l_min -42
_diffrn_reflns_number 30873
_diffrn_reflns_theta_full 28.00
_diffrn_reflns_theta_max 28.00
_diffrn_reflns_theta_min 3.06
_diffrn_standards_number 0
_exptl_absorpt_coefficient_mu 0.105
_exptl_absorpt_correction_type none
_exptl_crystal_colour colourless
_exptl_crystal_density_diffrn 1.403
_exptl_crystal_density_method 'not measured'
_exptl_crystal_description needle
_exptl_crystal_F_000 1456
_exptl_crystal_size_max 0.20
_exptl_crystal_size_mid 0.06
_exptl_crystal_size_min 0.06
_refine_diff_density_max 0.173
_refine_diff_density_min -0.194
_refine_diff_density_rms 0.040
_refine_ls_abs_structure_details 'from known structure (Toda et al., 1985)'
_refine_ls_extinction_method none
_refine_ls_goodness_of_fit_ref 1.005
_refine_ls_hydrogen_treatment constr
_refine_ls_matrix_type full
_refine_ls_number_parameters 598
_refine_ls_number_reflns 4367
_refine_ls_number_restraints 450
_refine_ls_restrained_S_all 0.987
_refine_ls_R_factor_all 0.1489
_refine_ls_R_factor_gt 0.0583
_refine_ls_shift/su_max 0.002
_refine_ls_shift/su_mean 0.000
_refine_ls_structure_factor_coef Fsqd
_refine_ls_weighting_details 'calc w=1/[\s^2^(Fo^2^)+(0.0230P)^2^+0.0000P] where P=(Fo^2^+2Fc^2^)/3'
_refine_ls_weighting_scheme calc
_refine_ls_wR_factor_gt 0.0722
_refine_ls_wR_factor_ref 0.0867
_reflns_number_gt 2109
_reflns_number_total 4367
_reflns_threshold_expression >2sigma(I)
_cod_data_source_file b515365d.txt
_cod_data_source_block 2
_cod_original_cell_volume 3242.0(6)
_cod_database_code 7203165

loop_
_symmetry_equiv_pos_as_xyz
'x, y, z'
'-x+1/2, -y, z+1/2'
'-x, y+1/2, -z+1/2'
'x+1/2, -y+1/2, -z'

loop_
_atom_site_label
_atom_site_type_symbol
_atom_site_fract_x
_atom_site_fract_y
_atom_site_fract_z
_atom_site_U_iso_or_equiv
_atom_site_adp_type
_atom_site_occupancy
_atom_site_symmetry_multiplicity
_atom_site_calc_flag
_atom_site_refinement_flags
_atom_site_disorder_assembly
_atom_site_disorder_group
O1 O 0.6869(3) -0.01764(11) 0.32066(5) 0.0431(6) Uani 1 1 d . . .
O2 O 0.7574(3) 0.55608(11) 0.17338(5) 0.0380(6) Uani 1 1 d . . .
O3 O 0.7796(2) 0.66855(10) 0.23903(5) 0.0371(5) Uani 1 1 d . . .
O4 O 0.7306(2) 0.16114(11) 0.19656(5) 0.0404(6) Uani 1 1 d . . .
N1 N 0.6531(3) 0.23373(12) 0.25702(6) 0.0250(6) Uani 1 1 d . . .
N2 N 0.5759(3) 0.31981(14) 0.39068(6) 0.0412(7) Uani 1 1 d . . .
H2 H 0.5566 0.3766 0.4083 0.049 Uiso 1 1 calc R . .
C1 C 0.7021(3) 0.39037(15) 0.21027(7) 0.0264(7) Uani 1 1 d . . .
H1 H 0.6991 0.3483 0.1863 0.032 Uiso 1 1 calc R . .
C2 C 0.7336(4) 0.50024(17) 0.20858(8) 0.0307(8) Uani 1 1 d . . .
C3 C 0.7399(3) 0.56148(15) 0.24445(7) 0.0274(8) Uani 1 1 d . . .
C4 C 0.7056(3) 0.51438(16) 0.28128(8) 0.0262(8) Uani 1 1 d . . .
H4 H 0.7052 0.5563 0.3053 0.031 Uiso 1 1 calc R . .
C5 C 0.6713(3) 0.40466(16) 0.28298(7) 0.0223(7) Uani 1 1 d . . .
C6 C 0.6756(3) 0.34448(16) 0.24763(8) 0.0249(7) Uani 1 1 d . . .
C7 C 0.6174(3) 0.33567(16) 0.31866(7) 0.0247(7) Uani 1 1 d . . .
C8 C 0.6470(3) 0.21951(16) 0.30217(8) 0.0304(8) Uani 1 1 d . . .
H8 H 0.5486 0.1727 0.3096 0.036 Uiso 1 1 calc R . .
C9 C 0.7099(4) 0.15184(17) 0.23302(8) 0.0320(8) Uani 1 1 d . . .
C10 C 0.7413(4) 0.04518(16) 0.25478(7) 0.0303(8) Uani 1 1 d . . .
H10A H 0.8254 0.0042 0.2387 0.036 Uiso 1 1 calc R . .
H10B H 0.6338 0.0040 0.2543 0.036 Uiso 1 1 calc R . .
C11 C 0.8046(4) 0.04832(17) 0.29905(8) 0.0381(9) Uani 1 1 d . . .
H11 H 0.9206 0.0158 0.3006 0.046 Uiso 1 1 calc R . .
C12 C 0.7356(5) -0.04169(17) 0.36177(8) 0.0571(11) Uani 1 1 d . . .
H12A H 0.8610 -0.0456 0.3636 0.068 Uiso 1 1 calc R . .
H12B H 0.6891 -0.1126 0.3695 0.068 Uiso 1 1 calc R . .
C13 C 0.6715(5) 0.04202(19) 0.39060(8) 0.0568(11) Uani 1 1 d . . .
H13 H 0.5943 0.0210 0.4112 0.068 Uiso 1 1 calc R . .
C14 C 0.7177(4) 0.14343(18) 0.38850(8) 0.0462(9) Uani 1 1 d . . .
C15 C 0.6395(5) 0.22715(19) 0.41571(8) 0.0532(11) Uani 1 1 d . . .
H15A H 0.5440 0.1953 0.4311 0.064 Uiso 1 1 calc R . .
H15B H 0.7253 0.2530 0.4353 0.064 Uiso 1 1 calc R . .
C16 C 0.4095(4) 0.29671(19) 0.36939(8) 0.0391(9) Uani 1 1 d . . .
H16A H 0.3929 0.2186 0.3657 0.047 Uiso 1 1 calc R . .
H16B H 0.3123 0.3261 0.3849 0.047 Uiso 1 1 calc R . .
C17 C 0.4278(4) 0.35253(18) 0.32913(7) 0.0319(8) Uani 1 1 d . . .
H17A H 0.4002 0.4298 0.3314 0.038 Uiso 1 1 calc R . .
H17B H 0.3533 0.3195 0.3084 0.038 Uiso 1 1 calc R . .
C18 C 0.8116(4) 0.16588(16) 0.31455(8) 0.0338(8) Uani 1 1 d . . .
H18 H 0.9042 0.2023 0.2990 0.041 Uiso 1 1 calc R . .
C19 C 0.8511(4) 0.18338(17) 0.35953(9) 0.0449(10) Uani 1 1 d . . .
H19 H 0.9613 0.1475 0.3660 0.054 Uiso 1 1 calc R . .
C20 C 0.8728(4) 0.30593(18) 0.36513(9) 0.0416(9) Uani 1 1 d . . .
H20A H 0.9162 0.3216 0.3926 0.050 Uiso 1 1 calc R . .
H20B H 0.9553 0.3340 0.3452 0.050 Uiso 1 1 calc R . .
C21 C 0.7021(4) 0.35870(17) 0.35910(8) 0.0321(8) Uani 1 1 d . . .
H21 H 0.7161 0.4381 0.3620 0.038 Uiso 1 1 calc R . .
C22 C 0.7464(5) 0.49353(19) 0.13690(8) 0.0529(11) Uani 1 1 d . . .
H22A H 0.7663 0.5400 0.1134 0.079 Uiso 1 1 calc R . .
H22B H 0.6331 0.4614 0.1349 0.079 Uiso 1 1 calc R . .
H22C H 0.8323 0.4366 0.1375 0.079 Uiso 1 1 calc R . .
C23 C 0.7872(3) 0.73351(11) 0.27527(5) 0.0446(10) Uani 1 1 d . . .
H23A H 0.8157 0.8076 0.2680 0.067 Uiso 1 1 calc R . .
H23B H 0.8745 0.7049 0.2935 0.067 Uiso 1 1 calc R . .
H23C H 0.6767 0.7321 0.2889 0.067 Uiso 1 1 calc R . .
O5 O 0.4912(3) 0.46667(11) 0.44597(5) 0.0637(17) Uani 0.50 1 d PRU A 1
O6 O 0.7746(3) 0.45763(11) 0.45458(5) 0.0709(18) Uani 0.50 1 d PRU A 1
O7 O 0.7775(3) 0.33179(11) 0.55044(5) 0.0676(16) Uani 0.50 1 d PRU A 1
O8 O 0.5759(3) 0.70423(11) 0.56110(5) 0.0427(13) Uani 0.50 1 d PRU A 1
N3 N 0.7548(3) 0.57728(11) 0.52352(5) 0.0569(13) Uani 0.50 1 d PRU A 1
H37 H 0.8635 0.5602 0.5105 0.050 Uiso 0.50 1 d P B 1
N4 N 0.5544(8) 0.2603(4) 0.52111(16) 0.066(2) Uani 0.50 1 d PU A 1
H47A H 0.6032 0.1968 0.5213 0.079 Uiso 0.50 1 calc PR A 1
H47B H 0.4520 0.2680 0.5108 0.079 Uiso 0.50 1 calc PR A 1
C24 C 0.6514(11) 0.4814(5) 0.4643(2) 0.0559(16) Uani 0.50 1 d PU A 1
C25 C 0.6180(10) 0.5309(4) 0.5091(2) 0.0547(13) Uani 0.50 1 d PU A 1
H25 H 0.5219 0.6027 0.5120 0.050 Uiso 0.50 1 d P C 1
C26 C 0.5403(9) 0.4505(4) 0.53560(19) 0.0537(15) Uani 0.50 1 d PU A 1
H26A H 0.4221 0.4377 0.5266 0.064 Uiso 0.50 1 calc PR A 1
H26B H 0.5357 0.4794 0.5635 0.064 Uiso 0.50 1 calc PR A 1
C27 C 0.6348(10) 0.3440(5) 0.5362(2) 0.0493(17) Uani 0.50 1 d PU A 1
C28 C 0.7098(9) 0.6674(4) 0.54968(18) 0.0433(15) Uani 0.50 1 d PU A 1
C29 C 0.8816(7) 0.7139(4) 0.56596(17) 0.0283(12) Uani 0.50 1 d PU A 1
C30 C 0.8673(7) 0.7717(3) 0.60204(17) 0.0294(14) Uani 0.50 1 d PU A 1
H30 H 0.7609 0.7798 0.6153 0.035 Uiso 0.50 1 calc PR A 1
C31 C 1.0179(7) 0.8179(4) 0.61814(18) 0.0289(13) Uani 0.50 1 d PU A 1
H31 H 1.0113 0.8559 0.6430 0.035 Uiso 0.50 1 calc PR A 1
C32 C 1.1776(7) 0.8097(4) 0.59851(17) 0.0265(13) Uani 0.50 1 d PU A 1
H32 H 1.2777 0.8417 0.6091 0.032 Uiso 0.50 1 calc PR A 1
C33 C 1.1773(7) 0.7496(4) 0.56161(17) 0.0298(13) Uani 0.50 1 d PU A 1
H33 H 1.2817 0.7407 0.5476 0.036 Uiso 0.50 1 calc PR A 1
C34 C 1.0285(7) 0.7028(4) 0.54499(18) 0.0256(14) Uani 0.50 1 d PU A 1
H34 H 1.0318 0.6650 0.5200 0.031 Uiso 0.50 1 calc PR A 1
O5A O 0.4928(7) 0.4638(3) 0.44350(14) 0.075(2) Uani 0.50 1 d PU D 2
O6A O 0.7685(7) 0.4590(3) 0.45537(13) 0.0669(19) Uani 0.50 1 d PU D 2
O7A O 0.6761(6) 0.3412(3) 0.55618(13) 0.0471(14) Uani 0.50 1 d PU D 2
O8A O 0.6638(5) 0.7036(3) 0.55901(13) 0.0399(14) Uani 0.50 1 d PU D 2
N3A N 0.7630(8) 0.5800(3) 0.52322(13) 0.0576(13) Uani 0.50 1 d PU D 2
H37A H 0.8503 0.5397 0.5165 0.069 Uiso 0.50 1 calc PR D 2
N4A N 0.4729(8) 0.2850(4) 0.51353(16) 0.0489(18) Uani 0.50 1 d PU D 2
H47C H 0.5156 0.2198 0.5135 0.059 Uiso 0.50 1 calc PR D 2
H47D H 0.3819 0.2996 0.4991 0.059 Uiso 0.50 1 calc PR D 2
C24A C 0.6063(12) 0.4883(5) 0.4660(2) 0.0495(16) Uani 0.50 1 d PU D 2
C25A C 0.5786(10) 0.5479(5) 0.5035(2) 0.0526(13) Uani 0.50 1 d PU D 2
H25A H 0.5130 0.6148 0.4975 0.063 Uiso 0.50 1 calc PR D 2
C26A C 0.4689(10) 0.4721(5) 0.5339(2) 0.0540(16) Uani 0.50 1 d PU D 2
H26C H 0.4580 0.5016 0.5605 0.065 Uiso 0.50 1 d P E 2
H26D H 0.3567 0.4661 0.5204 0.065 Uiso 0.50 1 d P F 2
C27A C 0.5474(10) 0.3631(5) 0.5359(2) 0.0491(16) Uani 0.50 1 d PU D 2
C28A C 0.7933(9) 0.6604(4) 0.54826(18) 0.0350(13) Uani 0.50 1 d PU D 2
C29A C 0.9649(8) 0.6974(4) 0.5614(2) 0.0284(14) Uani 0.50 1 d PU D 2
C30A C 0.9614(7) 0.7617(4) 0.59705(19) 0.0259(13) Uani 0.50 1 d PU D 2
H30A H 0.8593 0.7712 0.6120 0.031 Uiso 0.50 1 calc PR D 2
C31A C 1.1095(7) 0.8094(4) 0.6091(2) 0.0287(14) Uani 0.50 1 d PU D 2
H31A H 1.1093 0.8550 0.6322 0.034 Uiso 0.50 1 calc PR D 2
C32A C 1.2648(8) 0.7915(4) 0.58753(19) 0.0416(14) Uani 0.50 1 d PU D 2
H32A H 1.3679 0.8223 0.5969 0.050 Uiso 0.50 1 calc PR D 2
C33A C 1.2638(8) 0.7290(4) 0.55296(19) 0.0409(15) Uani 0.50 1 d PU D 2
H33A H 1.3650 0.7187 0.5378 0.049 Uiso 0.50 1 calc PR D 2
C34A C 1.1146(7) 0.6821(4) 0.54087(19) 0.0334(14) Uani 0.50 1 d PU D 2
H34A H 1.1148 0.6377 0.5175 0.040 Uiso 0.50 1 calc PR D 2
O1W O 1.0355(3) 0.54121(16) 0.35011(7) 0.0751(8) Uani 1 1 d . . .
H11W H 1.1035 0.5795 0.3356 0.113 Uiso 1 1 d . . .
H12W H 1.0742 0.5389 0.3743 0.113 Uiso 1 1 d . . .
O2W O 1.1971(8) 0.4541(3) 0.47885(14) 0.097(2) Uani 0.50 1 d P G 1
H21W H 1.2801 0.4285 0.4633 0.146 Uiso 0.50 1 d P H 1
H22W H 1.1517 0.4968 0.4601 0.146 Uiso 0.50 1 d P I 1
O3W O 1.0544(8) 0.5758(4) 0.42473(18) 0.111(2) Uani 0.50 1 d P J 1
H31W H 0.9764 0.5369 0.4358 0.166 Uiso 0.50 1 d P K 1
H32W H 1.0350 0.6443 0.4310 0.166 Uiso 0.50 1 d P L 1
O21W O 1.0393(6) 0.4462(3) 0.49435(13) 0.0556(14) Uani 0.50 1 d P M 2
H23W H 0.9437 0.4358 0.4829 0.083 Uiso 0.50 1 d P N 2
H24W H 1.1005 0.4866 0.4786 0.083 Uiso 0.50 1 d P O 2
O31W O 1.1749(5) 0.5741(3) 0.43487(13) 0.0465(14) Uani 0.50 1 d P P 2
H33W H 1.2727 0.5421 0.4406 0.070 Uiso 0.50 1 d P Q 2
H34W H 1.1947 0.6441 0.4344 0.070 Uiso 0.50 1 d P R 2

loop_
_atom_site_aniso_label
_atom_site_aniso_U_11
_atom_site_aniso_U_22
_atom_site_aniso_U_33
_atom_site_aniso_U_23
_atom_site_aniso_U_13
_atom_site_aniso_U_12
O1 0.0769(15) 0.0196(8) 0.0328(12) 0.0087(7) -0.0171(11) -0.0029(9)
O2 0.0722(15) 0.0214(8) 0.0203(11) 0.0022(7) 0.0032(11) -0.0027(10)
O3 0.0687(13) 0.0172(7) 0.0255(11) 0.0007(7) 0.0011(11) -0.0072(10)
O4 0.0754(14) 0.0234(8) 0.0224(11) -0.0055(7) -0.0013(11) 0.0092(10)
N1 0.0425(14) 0.0145(8) 0.0181(13) 0.0010(9) -0.0036(12) 0.0052(10)
N2 0.0822(19) 0.0258(11) 0.0156(14) 0.0077(10) -0.0014(14) -0.0025(13)
C1 0.0470(18) 0.0190(10) 0.0131(15) -0.0020(10) -0.0017(16) 0.0020(12)
C2 0.0431(19) 0.0291(12) 0.0200(16) 0.0055(11) 0.0053(16) 0.0044(13)
C3 0.0433(18) 0.0136(10) 0.0252(16) -0.0013(10) 0.0042(16) 0.0029(13)
C4 0.0391(18) 0.0199(11) 0.0195(16) -0.0057(10) 0.0013(15) 0.0016(12)
C5 0.0345(17) 0.0203(11) 0.0121(15) 0.0039(10) -0.0037(14) 0.0019(12)
C6 0.0347(17) 0.0198(11) 0.0202(16) 0.0014(11) -0.0010(14) 0.0038(12)
C7 0.0456(18) 0.0183(11) 0.0102(15) -0.0028(11) -0.0042(14) 0.0041(13)
C8 0.0517(19) 0.0189(11) 0.0206(18) -0.0009(11) -0.0045(16) -0.0060(13)
C9 0.0398(18) 0.0209(11) 0.0352(19) -0.0079(12) -0.0071(16) 0.0035(14)
C10 0.0416(18) 0.0191(10) 0.0300(17) -0.0009(11) -0.0088(16) 0.0056(14)
C11 0.053(2) 0.0216(11) 0.0394(19) 0.0052(12) -0.0189(18) 0.0026(14)
C12 0.105(3) 0.0206(12) 0.046(2) 0.0120(13) -0.024(2) 0.0029(18)
C13 0.113(3) 0.0274(13) 0.030(2) 0.0082(13) -0.022(2) -0.0003(18)
C14 0.087(2) 0.0283(13) 0.0236(17) 0.0079(12) -0.0177(19) -0.0005(17)
C15 0.102(3) 0.0336(14) 0.024(2) 0.0103(13) -0.019(2) -0.0119(18)
C16 0.065(2) 0.0290(13) 0.0236(19) -0.0046(12) 0.0007(17) -0.0056(15)
C17 0.056(2) 0.0232(12) 0.0167(17) 0.0005(12) 0.0008(16) 0.0000(14)
C18 0.0532(19) 0.0155(11) 0.0325(18) -0.0022(11) -0.0162(16) 0.0029(14)
C19 0.070(2) 0.0208(12) 0.044(2) -0.0006(13) -0.0351(19) 0.0045(15)
C20 0.065(2) 0.0266(13) 0.033(2) 0.0004(13) -0.0174(17) -0.0021(15)
C21 0.053(2) 0.0187(11) 0.0240(17) 0.0025(11) -0.0118(17) 0.0019(13)
C22 0.099(3) 0.0393(14) 0.0206(18) 0.0022(13) 0.010(2) -0.0057(18)
C23 0.082(2) 0.0193(11) 0.0323(19) -0.0010(12) -0.0019(19) -0.0062(16)
O5 0.118(4) 0.042(2) 0.031(3) -0.021(2) 0.013(3) -0.035(3)
O6 0.136(4) 0.038(2) 0.039(3) -0.007(2) -0.015(3) 0.011(3)
O7 0.083(3) 0.052(2) 0.068(3) 0.009(2) -0.029(3) -0.002(3)
O8 0.035(2) 0.050(2) 0.043(3) -0.026(2) 0.015(2) -0.019(2)
N3 0.109(3) 0.0349(19) 0.027(2) -0.0004(18) 0.009(2) -0.028(2)
N4 0.088(4) 0.051(3) 0.058(4) -0.002(3) -0.009(3) -0.019(3)
C24 0.116(3) 0.026(2) 0.026(3) 0.002(2) 0.003(3) -0.022(3)
C25 0.107(3) 0.033(2) 0.024(2) -0.001(2) 0.005(2) -0.021(2)
C26 0.100(3) 0.038(2) 0.023(3) 0.002(2) 0.006(3) -0.011(3)
C27 0.091(4) 0.030(2) 0.027(3) 0.010(2) 0.000(3) -0.016(3)
C28 0.075(3) 0.033(2) 0.022(3) -0.003(2) 0.005(3) -0.025(3)
C29 0.035(2) 0.0210(19) 0.029(2) 0.0019(19) 0.009(2) -0.012(2)
C30 0.024(3) 0.023(2) 0.041(3) 0.006(2) 0.011(3) -0.004(2)
C31 0.021(3) 0.027(2) 0.039(3) 0.002(2) 0.008(2) -0.001(2)
C32 0.017(3) 0.023(2) 0.040(3) 0.008(2) 0.016(2) 0.006(2)
C33 0.015(2) 0.033(2) 0.041(3) 0.016(2) 0.006(2) 0.010(2)
C34 0.019(3) 0.029(2) 0.030(3) 0.009(2) 0.006(2) 0.002(2)
O5A 0.127(5) 0.057(3) 0.041(4) -0.004(3) 0.009(4) -0.034(4)
O6A 0.128(5) 0.038(3) 0.034(3) -0.011(2) -0.009(4) 0.013(4)
O7A 0.076(3) 0.034(2) 0.031(3) 0.008(2) 0.010(3) -0.001(2)
O8A 0.036(3) 0.046(2) 0.037(3) -0.018(2) 0.008(2) -0.024(2)
N3A 0.110(3) 0.036(2) 0.027(2) -0.001(2) 0.009(3) -0.028(2)
N4A 0.079(4) 0.031(2) 0.037(4) 0.008(2) -0.009(3) -0.023(3)
C24A 0.108(3) 0.018(2) 0.022(3) 0.002(2) 0.007(3) -0.017(3)
C25A 0.106(3) 0.030(2) 0.022(2) -0.001(2) 0.007(2) -0.019(2)
C26A 0.099(3) 0.040(3) 0.022(3) 0.007(2) 0.008(3) -0.016(3)
C27A 0.088(3) 0.039(3) 0.020(3) 0.010(2) 0.007(3) -0.016(3)
C28A 0.067(3) 0.024(2) 0.014(2) 0.003(2) 0.011(2) -0.020(2)
C29A 0.034(3) 0.023(2) 0.028(3) 0.010(2) -0.001(3) -0.005(2)
C30A 0.019(3) 0.021(2) 0.038(3) 0.009(2) 0.006(2) -0.006(2)
C31A 0.015(3) 0.026(2) 0.045(3) 0.008(2) 0.001(3) -0.004(2)
C32A 0.026(3) 0.043(2) 0.056(3) 0.031(2) -0.003(3) 0.000(2)
C33A 0.022(3) 0.053(3) 0.048(3) 0.029(2) 0.007(3) 0.008(3)
C34A 0.023(3) 0.038(2) 0.039(3) 0.016(2) 0.003(3) 0.004(2)
O1W 0.0832(18) 0.0669(13) 0.0750(18) -0.0035(14) 0.0062(16) -0.0301(14)
O2W 0.158(5) 0.068(3) 0.066(4) 0.020(2) -0.049(4) -0.005(4)
O3W 0.123(6) 0.090(4) 0.120(5) 0.012(3) -0.004(4) 0.015(4)
O21W 0.068(3) 0.051(2) 0.047(3) 0.013(2) 0.004(3) -0.006(3)
O31W 0.044(3) 0.040(2) 0.056(3) 0.0138(19) -0.019(3) 0.000(2)

loop_
_atom_type_symbol
_atom_type_description
_atom_type_scat_dispersion_real
_atom_type_scat_dispersion_imag
_atom_type_scat_source
C C 0.0033 0.0000 'International Tables Vol C Tables 4.2.6.8 and 6.1.1.4'
H H 0.0000 0.0000 'International Tables Vol C Tables 4.2.6.8 and 6.1.1.4'
N N 0.0061 0.0000 'International Tables Vol C Tables 4.2.6.8 and 6.1.1.4'
O O 0.0106 0.0000 'International Tables Vol C Tables 4.2.6.8 and 6.1.1.4'

loop_
_geom_angle_atom_site_label_1
_geom_angle_atom_site_label_2
_geom_angle_atom_site_label_3
_geom_angle
_geom_angle_site_symmetry_1
_geom_angle_site_symmetry_3
_geom_angle_publ_flag
C11 O1 C12 114.7(2) . . ?
C2 O2 C22 115.37(17) . . ?
C3 O3 C23 116.25(16) . . ?
C9 N1 C6 123.8(2) . . ?
C9 N1 C8 119.86(18) . . ?
C6 N1 C8 109.52(17) . . ?
C15 N2 C16 113.4(2) . . ?
C15 N2 C21 113.8(2) . . ?
C16 N2 C21 107.90(19) . . ?
C15 N2 H2 107.1 . . ?
C16 N2 H2 107.1 . . ?
C21 N2 H2 107.1 . . ?
C6 C1 C2 118.1(2) . . ?
C6 C1 H1 120.9 . . ?
C2 C1 H1 120.9 . . ?
O2 C2 C1 124.0(2) . . ?
O2 C2 C3 115.73(18) . . ?
C1 C2 C3 120.3(2) . . ?
C4 C3 O3 124.8(2) . . ?
C4 C3 C2 120.30(19) . . ?
O3 C3 C2 114.9(2) . . ?
C3 C4 C5 119.4(2) . . ?
C3 C4 H4 120.3 . . ?
C5 C4 H4 120.3 . . ?
C6 C5 C4 119.4(2) . . ?
C6 C5 C7 110.71(18) . . ?
C4 C5 C7 129.8(2) . . ?
C1 C6 C5 122.2(2) . . ?
C1 C6 N1 128.0(2) . . ?
C5 C6 N1 109.7(2) . . ?
C5 C7 C21 116.9(2) . . ?
C5 C7 C17 111.49(19) . . ?
C21 C7 C17 101.6(2) . . ?
C5 C7 C8 102.24(19) . . ?
C21 C7 C8 114.54(19) . . ?
C17 C7 C8 110.3(2) . . ?
N1 C8 C18 107.0(2) . . ?
N1 C8 C7 103.96(17) . . ?
C18 C8 C7 116.2(2) . . ?
N1 C8 H8 109.8 . . ?
C18 C8 H8 109.8 . . ?
C7 C8 H8 109.8 . . ?
O4 C9 N1 123.0(2) . . ?
O4 C9 C10 121.6(2) . . ?
N1 C9 C10 115.4(2) . . ?
C9 C10 C11 118.31(18) . . ?
C9 C10 H10A 107.7 . . ?
C11 C10 H10A 107.7 . . ?
C9 C10 H10B 107.7 . . ?
C11 C10 H10B 107.7 . . ?
H10A C10 H10B 107.1 . . ?
O1 C11 C10 104.4(2) . . ?
O1 C11 C18 113.6(2) . . ?
C10 C11 C18 110.33(18) . . ?
O1 C11 H11 109.4 . . ?
C10 C11 H11 109.4 . . ?
C18 C11 H11 109.4 . . ?
O1 C12 C13 111.3(2) . . ?
O1 C12 H12A 109.4 . . ?
C13 C12 H12A 109.4 . . ?
O1 C12 H12B 109.4 . . ?
C13 C12 H12B 109.4 . . ?
H12A C12 H12B 108.0 . . ?
C14 C13 C12 122.8(3) . . ?
C14 C13 H13 118.6 . . ?
C12 C13 H13 118.6 . . ?
C13 C14 C19 122.9(3) . . ?
C13 C14 C15 121.3(3) . . ?
C19 C14 C15 115.8(2) . . ?
N2 C15 C14 109.8(2) . . ?
N2 C15 H15A 109.7 . . ?
C14 C15 H15A 109.7 . . ?
N2 C15 H15B 109.7 . . ?
C14 C15 H15B 109.7 . . ?
H15A C15 H15B 108.2 . . ?
C17 C16 N2 103.8(2) . . ?
C17 C16 H16A 111.0 . . ?
N2 C16 H16A 111.0 . . ?
C17 C16 H16B 111.0 . . ?
N2 C16 H16B 111.0 . . ?
H16A C16 H16B 109.0 . . ?
C16 C17 C7 103.1(2) . . ?
C16 C17 H17A 111.1 . . ?
C7 C17 H17A 111.1 . . ?
C16 C17 H17B 111.1 . . ?
C7 C17 H17B 111.1 . . ?
H17A C17 H17B 109.1 . . ?
C8 C18 C19 111.9(2) . . ?
C8 C18 C11 107.3(2) . . ?
C19 C18 C11 117.45(19) . . ?
C8 C18 H18 106.5 . . ?
C19 C18 H18 106.5 . . ?
C11 C18 H18 106.5 . . ?
C14 C19 C18 115.3(2) . . ?
C14 C19 C20 109.1(2) . . ?
C18 C19 C20 106.2(2) . . ?
C14 C19 H19 108.7 . . ?
C18 C19 H19 108.7 . . ?
C20 C19 H19 108.7 . . ?
C21 C20 C19 108.4(2) . . ?
C21 C20 H20A 110.0 . . ?
C19 C20 H20A 110.0 . . ?
C21 C20 H20B 110.0 . . ?
C19 C20 H20B 110.0 . . ?
H20A C20 H20B 108.4 . . ?
C20 C21 N2 110.6(2) . . ?
C20 C21 C7 115.1(2) . . ?
N2 C21 C7 104.8(2) . . ?
C20 C21 H21 108.7 . . ?
N2 C21 H21 108.7 . . ?
C7 C21 H21 108.7 . . ?
O2 C22 H22A 109.5 . . ?
O2 C22 H22B 109.5 . . ?
H22A C22 H22B 109.5 . . ?
O2 C22 H22C 109.5 . . ?
H22A C22 H22C 109.5 . . ?
H22B C22 H22C 109.5 . . ?
O3 C23 H23A 109.5 . . ?
O3 C23 H23B 109.5 . . ?
H23A C23 H23B 109.5 . . ?
O3 C23 H23C 109.5 . . ?
H23A C23 H23C 109.5 . . ?
H23B C23 H23C 109.5 . . ?
C25 N3 C28 110.8(4) . . ?
C25 N3 H37 117.5 . . ?
C28 N3 H37 129.6 . . ?
C27 N4 H47A 120.0 . . ?
C27 N4 H47B 120.0 . . ?
H47A N4 H47B 120.0 . . ?
O6 C24 O5 130.4(6) . . ?
O6 C24 C25 121.9(7) . . ?
O5 C24 C25 107.2(6) . . ?
N3 C25 C26 115.2(5) . . ?
N3 C25 C24 111.4(6) . . ?
C26 C25 C24 110.6(5) . . ?
N3 C25 H25 99.4 . . ?
C26 C25 H25 101.8 . . ?
C24 C25 H25 117.9 . . ?
C25 C26 C27 113.7(6) . . ?
C25 C26 H26A 108.8 . . ?
C27 C26 H26A 108.8 . . ?
C25 C26 H26B 108.8 . . ?
C27 C26 H26B 108.8 . . ?
H26A C26 H26B 107.7 . . ?
C25 C26 H26C 105.4 . . ?
C27 C26 H26C 134.7 . . ?
H26A C26 H26C 77.8 . . ?
H26B C26 H26C 33.6 . . ?
C25 C26 H26D 96.3 . . ?
C27 C26 H26D 124.9 . . ?
H26A C26 H26D 16.6 . . ?
H26B C26 H26D 102.9 . . ?
H26C C26 H26D 70.0 . . ?
O7 C27 N4 119.1(5) . . ?
O7 C27 C26 124.1(5) . . ?
N4 C27 C26 116.8(6) . . ?
O8 C28 N3 133.4(5) . . ?
O8 C28 C29 120.3(5) . . ?
N3 C28 C29 106.2(5) . . ?
C34 C29 C30 123.9(5) . . ?
C34 C29 C28 121.5(5) . . ?
C30 C29 C28 114.5(5) . . ?
C29 C30 C31 117.5(5) . . ?
C29 C30 H30 121.3 . . ?
C31 C30 H30 121.3 . . ?
C32 C31 C30 122.6(5) . . ?
C32 C31 H31 118.7 . . ?
C30 C31 H31 118.7 . . ?
C31 C32 C33 115.2(5) . . ?
C31 C32 H32 122.4 . . ?
C33 C32 H32 122.4 . . ?
C34 C33 C32 123.1(5) . . ?
C34 C33 H33 118.4 . . ?
C32 C33 H33 118.4 . . ?
C29 C34 C33 117.7(5) . . ?
C29 C34 H34 121.2 . . ?
C33 C34 H34 121.2 . . ?
C28A N3A C25A 126.4(6) . . ?
C28A N3A H37 109.3 . . ?
C25A N3A H37 120.6 . . ?
C28A N3A H37A 116.8 . . ?
C25A N3A H37A 116.8 . . ?
H37 N3A H37A 21.4 . . ?
C27A N4A H47C 120.0 . . ?
C27A N4A H47D 120.0 . . ?
H47C N4A H47D 120.0 . . ?
O5A C24A O6A 117.8(7) . . ?
O5A C24A C25A 122.9(8) . . ?
O6A C24A C25A 119.3(7) . . ?
C24A C25A C26A 107.9(5) . . ?
C24A C25A N3A 109.2(6) . . ?
C26A C25A N3A 111.5(5) . . ?
C24A C25A H25 139.1 . . ?
C26A C25A H25 89.1 . . ?
N3A C25A H25 97.8 . . ?
C24A C25A H25A 109.4 . . ?
C26A C25A H25A 109.4 . . ?
N3A C25A H25A 109.4 . . ?
H25 C25A H25A 30.5 . . ?
C27A C26A C25A 109.6(6) . . ?
C27A C26A H26C 110.3 . . ?
C25A C26A H26C 113.1 . . ?
C27A C26A H26D 108.6 . . ?
C25A C26A H26D 103.8 . . ?
H26C C26A H26D 111.3 . . ?
O7A C27A N4A 119.2(6) . . ?
O7A C27A C26A 124.0(6) . . ?
N4A C27A C26A 116.8(6) . . ?
O8A C28A N3A 111.8(6) . . ?
O8A C28A C29A 122.7(5) . . ?
N3A C28A C29A 125.5(6) . . ?
C34A C29A C30A 120.3(6) . . ?
C34A C29A C28A 126.1(6) . . ?
C30A C29A C28A 113.4(5) . . ?
C31A C30A C29A 118.0(6) . . ?
C31A C30A H30A 121.0 . . ?
C29A C30A H30A 121.0 . . ?
C30A C31A C32A 120.9(6) . . ?
C30A C31A H31A 119.5 . . ?
C32A C31A H31A 119.5 . . ?
C33A C32A C31A 119.6(6) . . ?
C33A C32A H32A 120.2 . . ?
C31A C32A H32A 120.2 . . ?
C34A C33A C32A 119.1(6) . . ?
C34A C33A H33A 120.5 . . ?
C32A C33A H33A 120.5 . . ?
C33A C34A C29A 122.1(6) . . ?
C33A C34A H34A 119.0 . . ?
C29A C34A H34A 119.0 . . ?
H11W O1W H12W 108.5 . . ?
H21W O2W H22W 96.1 . . ?
H21W O2W H24W 144.2 . . ?
H22W O2W H24W 50.2 . . ?
H31W O3W H32W 108.5 . . ?
H31W O3W H34W 142.1 . . ?
H32W O3W H34W 60.6 . . ?
H23W O21W H24W 108.2 . . ?
H22W O31W H32W 114.3 . . ?
H22W O31W H33W 69.4 . . ?
H32W O31W H33W 166.9 . . ?
H22W O31W H34W 140.7 . . ?
H32W O31W H34W 61.6 . . ?
H33W O31W H34W 107.1 . . ?

loop_
_geom_bond_atom_site_label_1
_geom_bond_atom_site_label_2
_geom_bond_distance
_geom_bond_site_symmetry_2
_geom_bond_publ_flag
O1 C11 1.430(3) . ?
O1 C12 1.443(3) . ?
O2 C2 1.368(3) . ?
O2 C22 1.438(3) . ?
O3 C3 1.382(2) . ?
O3 C23 1.447(2) . ?
O4 C9 1.221(3) . ?
N1 C9 1.368(3) . ?
N1 C6 1.426(3) . ?
N1 C8 1.503(3) . ?
N2 C15 1.506(3) . ?
N2 C16 1.514(4) . ?
N2 C21 1.520(3) . ?
N2 H2 0.9300 . ?
C1 C6 1.377(3) . ?
C1 C2 1.393(3) . ?
C1 H1 0.9500 . ?
C2 C3 1.411(3) . ?
C3 C4 1.378(3) . ?
C4 C5 1.395(3) . ?
C4 H4 0.9500 . ?
C5 C6 1.388(3) . ?
C5 C7 1.520(3) . ?
C7 C21 1.521(3) . ?
C7 C17 1.546(4) . ?
C7 C8 1.564(3) . ?
C8 C18 1.514(4) . ?
C8 H8 1.0000 . ?
C9 C10 1.532(3) . ?
C10 C11 1.546(3) . ?
C10 H10A 0.9900 . ?
C10 H10B 0.9900 . ?
C11 C18 1.553(3) . ?
C11 H11 1.0000 . ?
C12 C13 1.500(4) . ?
C12 H12A 0.9900 . ?
C12 H12B 0.9900 . ?
C13 C14 1.317(3) . ?
C13 H13 0.9500 . ?
C14 C19 1.506(4) . ?
C14 C15 1.509(4) . ?
C15 H15A 0.9900 . ?
C15 H15B 0.9900 . ?
C16 C17 1.508(3) . ?
C16 H16A 0.9900 . ?
C16 H16B 0.9900 . ?
C17 H17A 0.9900 . ?
C17 H17B 0.9900 . ?
C18 C19 1.534(4) . ?
C18 H18 1.0000 . ?
C19 C20 1.548(3) . ?
C19 H19 1.0000 . ?
C20 C21 1.509(4) . ?
C20 H20A 0.9900 . ?
C20 H20B 0.9900 . ?
C21 H21 1.0000 . ?
C22 H22A 0.9800 . ?
C22 H22B 0.9800 . ?
C22 H22C 0.9800 . ?
C23 H23A 0.9800 . ?
C23 H23B 0.9800 . ?
C23 H23C 0.9800 . ?
O5 C24 1.411(9) . ?
O6 C24 1.064(9) . ?
O7 C27 1.227(8) . ?
O8 C28 1.210(7) . ?
N3 C25 1.312(8) . ?
N3 C28 1.461(6) . ?
N3 H37 0.9809 . ?
N4 C27 1.318(8) . ?
N4 H47A 0.8800 . ?
N4 H47B 0.8800 . ?
C24 C25 1.625(10) . ?
C25 C26 1.465(9) . ?
C25 H25 1.1751 . ?
C26 C27 1.522(8) . ?
C26 H26A 0.9900 . ?
C26 H26B 0.9900 . ?
C26 H26C 1.2264 . ?
C26 H26D 1.5425 . ?
C28 C29 1.566(9) . ?
C29 C34 1.355(8) . ?
C29 C30 1.398(7) . ?
C30 C31 1.421(7) . ?
C30 H30 0.9500 . ?
C31 C32 1.419(7) . ?
C31 H31 0.9500 . ?
C32 C33 1.430(7) . ?
C32 H32 0.9500 . ?
C33 C34 1.420(7) . ?
C33 H33 0.9500 . ?
C34 H34 0.9500 . ?
O5A C24A 1.201(10) . ?
O6A C24A 1.374(10) . ?
O7A C27A 1.245(8) . ?
O8A C28A 1.206(7) . ?
N3A C28A 1.321(7) . ?
N3A C25A 1.640(10) . ?
N3A H37 0.9292 . ?
N3A H37A 0.8800 . ?
N4A C27A 1.355(8) . ?
N4A H47C 0.8800 . ?
N4A H47D 0.8800 . ?
C24A C25A 1.462(10) . ?
C25A C26A 1.627(10) . ?
C25A H25 0.8630 . ?
C25A H25A 1.0000 . ?
C26A C27A 1.494(9) . ?
C26A H26C 0.9573 . ?
C26A H26D 0.9926 . ?
C28A C29A 1.493(9) . ?
C29A C34A 1.373(8) . ?
C29A C30A 1.424(8) . ?
C30A C31A 1.368(8) . ?
C30A H30A 0.9500 . ?
C31A C32A 1.434(8) . ?
C31A H31A 0.9500 . ?
C32A C33A 1.382(8) . ?
C32A H32A 0.9500 . ?
C33A C34A 1.371(8) . ?
C33A H33A 0.9500 . ?
C34A H34A 0.9500 . ?
O1W H11W 0.8630 . ?
O1W H12W 0.8549 . ?
O2W H21W 0.8904 . ?
O2W H22W 0.8916 . ?
O2W H24W 0.8611 . ?
O3W H31W 0.8634 . ?
O3W H32W 0.8924 . ?
O3W H34W 1.4306 . ?
O21W H23W 0.8532 . ?
O21W H24W 0.8690 . ?
O31W H22W 1.2869 . ?
O31W H32W 1.4124 . ?
O31W H33W 0.8875 . ?
O31W H34W 0.8872 . ?

loop_
_geom_hbond_atom_site_label_D
_geom_hbond_atom_site_label_H
_geom_hbond_atom_site_label_A
_geom_hbond_distance_DH
_geom_hbond_distance_HA
_geom_hbond_distance_DA
_geom_hbond_angle_DHA
_geom_hbond_site_symmetry_A
N2 H2 O5A 0.93 1.67 2.588(5) 169.1 .
N2 H2 O5 0.93 1.75 2.671(3) 168.7 .
N2 H2 O6A 0.93 2.50 3.143(5) 126.4 .
N2 H2 O6 0.93 2.51 3.139(3) 125.2 .
N4 H47A O2W 0.88 2.02 2.899(7) 175.6 4_456
N3A H37A O21W 0.88 2.03 2.902(7) 173.3 .
N4A H47C O21W 0.88 2.09 2.941(6) 161.4 4_456
O1W H11W O4 0.86 1.97 2.829(3) 176.6 3_755
O1W H12W O3W 0.85 1.74 2.508(6) 148.8 .
O1W H12W O31W 0.85 2.20 3.036(5) 166.5 .
O2W H21W O5 0.89 1.82 2.562(6) 139.3 1_655
O2W H22W O3W 0.89 1.71 2.600(7) 177.0 .
O3W H31W O6 0.86 1.97 2.827(7) 171.1 .
O3W H32W O8 0.89 1.93 2.787(6) 159.7 4_566
O21W H23W O6A 0.85 1.68 2.495(7) 160.1 .
O21W H24W O31W 0.87 1.90 2.746(6) 163.0 .
O31W H33W O5A 0.89 1.99 2.869(7) 170.3 1_655
O31W H34W O8A 0.89 1.93 2.780(5) 161.0 4_566

loop_
_geom_torsion_atom_site_label_1
_geom_torsion_atom_site_label_2
_geom_torsion_atom_site_label_3
_geom_torsion_atom_site_label_4
_geom_torsion
_geom_torsion_site_symmetry_1
_geom_torsion_site_symmetry_2
_geom_torsion_site_symmetry_3
_geom_torsion_site_symmetry_4
_geom_torsion_publ_flag
C22 O2 C2 C1 0.6(4) . . . . ?
C22 O2 C2 C3 -178.5(3) . . . . ?
C6 C1 C2 O2 -178.2(2) . . . . ?
C6 C1 C2 C3 0.8(4) . . . . ?
C23 O3 C3 C4 1.0(4) . . . . ?
C23 O3 C3 C2 -180.0(2) . . . . ?
O2 C2 C3 C4 175.4(2) . . . . ?
C1 C2 C3 C4 -3.7(4) . . . . ?
O2 C2 C3 O3 -3.7(4) . . . . ?
C1 C2 C3 O3 177.2(2) . . . . ?
O3 C3 C4 C5 -178.4(2) . . . . ?
C2 C3 C4 C5 2.6(4) . . . . ?
C3 C4 C5 C6 1.2(4) . . . . ?
C3 C4 C5 C7 -174.9(3) . . . . ?
C2 C1 C6 C5 3.1(4) . . . . ?
C2 C1 C6 N1 -175.3(2) . . . . ?
C4 C5 C6 C1 -4.2(4) . . . . ?
C7 C5 C6 C1 172.6(2) . . . . ?
C4 C5 C6 N1 174.5(2) . . . . ?
C7 C5 C6 N1 -8.7(3) . . . . ?
C9 N1 C6 C1 23.2(4) . . . . ?
C8 N1 C6 C1 173.9(3) . . . . ?
C9 N1 C6 C5 -155.4(2) . . . . ?
C8 N1 C6 C5 -4.6(3) . . . . ?
C6 C5 C7 C21 143.5(2) . . . . ?
C4 C5 C7 C21 -40.2(4) . . . . ?
C6 C5 C7 C17 -100.3(2) . . . . ?
C4 C5 C7 C17 76.1(3) . . . . ?
C6 C5 C7 C8 17.6(3) . . . . ?
C4 C5 C7 C8 -166.1(3) . . . . ?
C9 N1 C8 C18 43.8(3) . . . . ?
C6 N1 C8 C18 -108.2(2) . . . . ?
C9 N1 C8 C7 167.3(2) . . . . ?
C6 N1 C8 C7 15.3(3) . . . . ?
C5 C7 C8 N1 -19.0(2) . . . . ?
C21 C7 C8 N1 -146.4(2) . . . . ?
C17 C7 C8 N1 99.7(2) . . . . ?
C5 C7 C8 C18 98.3(2) . . . . ?
C21 C7 C8 C18 -29.1(3) . . . . ?
C17 C7 C8 C18 -143.0(2) . . . . ?
C6 N1 C9 O4 -26.1(4) . . . . ?
C8 N1 C9 O4 -174.0(2) . . . . ?
C6 N1 C9 C10 155.7(2) . . . . ?
C8 N1 C9 C10 7.8(3) . . . . ?
O4 C9 C10 C11 148.5(3) . . . . ?
N1 C9 C10 C11 -33.2(4) . . . . ?
C12 O1 C11 C10 170.21(19) . . . . ?
C12 O1 C11 C18 -69.5(3) . . . . ?
C9 C10 C11 O1 126.8(2) . . . . ?
C9 C10 C11 C18 4.4(3) . . . . ?
C11 O1 C12 C13 88.9(3) . . . . ?
O1 C12 C13 C14 -61.6(4) . . . . ?
C12 C13 C14 C19 -5.8(5) . . . . ?
C12 C13 C14 C15 174.8(3) . . . . ?
C16 N2 C15 C14 77.3(3) . . . . ?
C21 N2 C15 C14 -46.5(3) . . . . ?
C13 C14 C15 N2 -128.2(3) . . . . ?
C19 C14 C15 N2 52.3(3) . . . . ?
C15 N2 C16 C17 -143.0(2) . . . . ?
C21 N2 C16 C17 -15.9(2) . . . . ?
N2 C16 C17 C7 36.6(2) . . . . ?
C5 C7 C17 C16 -168.77(19) . . . . ?
C21 C7 C17 C16 -43.5(2) . . . . ?
C8 C7 C17 C16 78.4(2) . . . . ?
N1 C8 C18 C19 159.16(18) . . . . ?
C7 C8 C18 C19 43.6(3) . . . . ?
N1 C8 C18 C11 -70.7(2) . . . . ?
C7 C8 C18 C11 173.7(2) . . . . ?
O1 C11 C18 C8 -71.0(3) . . . . ?
C10 C11 C18 C8 45.9(3) . . . . ?
O1 C11 C18 C19 55.9(3) . . . . ?
C10 C11 C18 C19 172.8(2) . . . . ?
C13 C14 C19 C18 60.5(4) . . . . ?
C15 C14 C19 C18 -120.0(3) . . . . ?
C13 C14 C19 C20 179.8(3) . . . . ?
C15 C14 C19 C20 -0.7(3) . . . . ?
C8 C18 C19 C14 58.5(3) . . . . ?
C11 C18 C19 C14 -66.2(3) . . . . ?
C8 C18 C19 C20 -62.4(3) . . . . ?
C11 C18 C19 C20 172.9(2) . . . . ?
C14 C19 C20 C21 -56.4(3) . . . . ?
C18 C19 C20 C21 68.5(3) . . . . ?
C19 C20 C21 N2 62.0(3) . . . . ?
C19 C20 C21 C7 -56.5(3) . . . . ?
C15 N2 C21 C20 -9.2(3) . . . . ?
C16 N2 C21 C20 -135.9(2) . . . . ?
C15 N2 C21 C7 115.5(2) . . . . ?
C16 N2 C21 C7 -11.3(2) . . . . ?
C5 C7 C21 C20 -83.5(3) . . . . ?
C17 C7 C21 C20 154.9(2) . . . . ?
C8 C7 C21 C20 36.0(3) . . . . ?
C5 C7 C21 N2 154.73(19) . . . . ?
C17 C7 C21 N2 33.2(2) . . . . ?
C8 C7 C21 N2 -85.8(2) . . . . ?
C28 N3 C25 C26 -84.6(6) . . . . ?
C28 N3 C25 C24 148.3(4) . . . . ?
O6 C24 C25 N3 26.2(8) . . . . ?
O5 C24 C25 N3 -160.7(4) . . . . ?
O6 C24 C25 C26 -103.4(8) . . . . ?
O5 C24 C25 C26 69.8(6) . . . . ?
N3 C25 C26 C27 -76.5(7) . . . . ?
C24 C25 C26 C27 51.0(8) . . . . ?
C25 C26 C27 O7 67.3(8) . . . . ?
C25 C26 C27 N4 -114.2(7) . . . . ?
C25 N3 C28 O8 2.5(8) . . . . ?
C25 N3 C28 C29 178.4(4) . . . . ?
O8 C28 C29 C34 -157.1(5) . . . . ?
N3 C28 C29 C34 26.4(6) . . . . ?
O8 C28 C29 C30 19.5(7) . . . . ?
N3 C28 C29 C30 -157.1(4) . . . . ?
C34 C29 C30 C31 -2.4(8) . . . . ?
C28 C29 C30 C31 -178.8(4) . . . . ?
C29 C30 C31 C32 1.7(7) . . . . ?
C30 C31 C32 C33 -1.1(7) . . . . ?
C31 C32 C33 C34 1.1(7) . . . . ?
C30 C29 C34 C33 2.4(8) . . . . ?
C28 C29 C34 C33 178.6(4) . . . . ?
C32 C33 C34 C29 -1.7(8) . . . . ?
O5A C24A C25A C26A 65.8(9) . . . . ?
O6A C24A C25A C26A -114.6(7) . . . . ?
O5A C24A C25A N3A -172.9(6) . . . . ?
O6A C24A C25A N3A 6.7(8) . . . . ?
C28A N3A C25A C24A 156.0(5) . . . . ?
C28A N3A C25A C26A -84.8(7) . . . . ?
C24A C25A C26A C27A 48.8(8) . . . . ?
N3A C25A C26A C27A -71.1(7) . . . . ?
C25A C26A C27A O7A 78.2(8) . . . . ?
C25A C26A C27A N4A -100.9(7) . . . . ?
C25A N3A C28A O8A 7.3(8) . . . . ?
C25A N3A C28A C29A -171.1(5) . . . . ?
O8A C28A C29A C34A -154.6(6) . . . . ?
N3A C28A C29A C34A 23.7(9) . . . . ?
O8A C28A C29A C30A 19.9(8) . . . . ?
N3A C28A C29A C30A -161.9(5) . . . . ?
C34A C29A C30A C31A 1.8(8) . . . . ?
C28A C29A C30A C31A -173.0(5) . . . . ?
C29A C30A C31A C32A -2.5(8) . . . . ?
C30A C31A C32A C33A 2.9(8) . . . . ?
C31A C32A C33A C34A -2.4(8) . . . . ?
C32A C33A C34A C29A 1.7(9) . . . . ?
C30A C29A C34A C33A -1.4(9) . . . . ?
C28A C29A C34A C33A 172.7(5) . . . . ?
